data_1507369
loop_
_publ_author_name
'Rath, Harapriya'
'Anand, V. G.'
'Sankar, J.'
'Venkatraman, S.'
'Chandrashekar, T. K.'
'Joshi, Bhawani S.'
'Khetrapal, C. L.'
'Schilde, Uwe'
'Senge, Mathias O.'

_publ_section_title
;
 Core-modified hexaphyrins; characterization of two- and four-ring
 inverted 26 pi aromatic macrocycles.
;
_journal_issue 19
_journal_name_full 'Organic letters'
_journal_page_first 3531
_journal_page_last 3533
_journal_paper_doi 10.1021/ol035408q
_journal_volume 5
_journal_year 2003
_chemical_formula_sum 'C88 H87 N4 O4 S2'
_chemical_formula_weight 1328.74
_chemical_name_systematic
; 
 ? 
;
_space_group_IT_number 14
_symmetry_cell_setting monoclinic
_symmetry_space_group_name_Hall '-P 2ybc'
_symmetry_space_group_name_H-M 'P 1 21/c 1'
_atom_sites_solution_hydrogens geom
_atom_sites_solution_primary direct
_atom_sites_solution_secondary difmap
_audit_creation_method SHELXL-97
_cell_angle_alpha 90.00
_cell_angle_beta 90.829(6)
_cell_angle_gamma 90.00
_cell_formula_units_Z 2
_cell_length_a 18.0948(13)
_cell_length_b 12.1640(6)
_cell_length_c 18.0200(14)
_cell_measurement_reflns_used 7676
_cell_measurement_temperature 193(2)
_cell_measurement_theta_max 25.68
_cell_measurement_theta_min 1.85
_cell_volume 3965.9(5)
_computing_cell_refinement 'STOE X-AREA'
_computing_data_collection 'STOE X-AREA'
_computing_data_reduction 'STOE X-RED'
_computing_structure_refinement 'SHELXL-97 (Sheldrick, 1997)'
_computing_structure_solution 'SHELXS-97 (Sheldrick, 1990)'
_diffrn_ambient_temperature 193(2)
_diffrn_detector 'image plate (34 cm diameter)'
_diffrn_detector_area_resol_mean 6.67
_diffrn_detector_type STOE
_diffrn_measured_fraction_theta_full 0.995
_diffrn_measured_fraction_theta_max 0.995
_diffrn_measurement_details
; 
110 frames, detector distance = 100 mm
;
_diffrn_measurement_device '2-circle goniometer'
_diffrn_measurement_device_type 'STOE IPDS 2'
_diffrn_measurement_method 'rotation method'
_diffrn_radiation_collimation '0.5 mm diameter, multiple pinhole'
_diffrn_radiation_monochromator 'plane graphite'
_diffrn_radiation_polarisn_norm 0
_diffrn_radiation_type 'Mo K\a'
_diffrn_radiation_wavelength 0.71073
_diffrn_reflns_av_R_equivalents 0.0697
_diffrn_reflns_av_sigmaI/netI 0.0759
_diffrn_reflns_limit_h_max 24
_diffrn_reflns_limit_h_min -24
_diffrn_reflns_limit_k_max 15
_diffrn_reflns_limit_k_min -16
_diffrn_reflns_limit_l_max 24
_diffrn_reflns_limit_l_min -24
_diffrn_reflns_number 32786
_diffrn_reflns_theta_full 29.37
_diffrn_reflns_theta_max 29.37
_diffrn_reflns_theta_min 2.02
_diffrn_source 'sealed X-ray tube, 12 x 0.4 mm long-fine focus'
_diffrn_source_current 40
_diffrn_source_power 2.00
_diffrn_source_voltage 50
_exptl_absorpt_coefficient_mu 0.118
_exptl_absorpt_correction_T_max 0.9953
_exptl_absorpt_correction_T_min 0.9768
_exptl_absorpt_process_details none
_exptl_crystal_colour black
_exptl_crystal_density_diffrn 1.113
_exptl_crystal_density_meas ?
_exptl_crystal_density_method 'not measured'
_exptl_crystal_description plate
_exptl_crystal_F_000 1414
_exptl_crystal_size_max 0.20
_exptl_crystal_size_mid 0.20
_exptl_crystal_size_min 0.04
_refine_diff_density_max 0.806
_refine_diff_density_min -0.344
_refine_diff_density_rms 0.088
_refine_ls_extinction_coef 0.0119(12)
_refine_ls_extinction_expression Fc^*^=kFc[1+0.001xFc^2^\l^3^/sin(2\q)]^-1/4^
_refine_ls_extinction_method SHELXL
_refine_ls_goodness_of_fit_ref 0.906
_refine_ls_hydrogen_treatment constr
_refine_ls_matrix_type full
_refine_ls_number_parameters 449
_refine_ls_number_reflns 10856
_refine_ls_number_restraints 5
_refine_ls_restrained_S_all 0.908
_refine_ls_R_factor_all 0.1080
_refine_ls_R_factor_gt 0.0671
_refine_ls_shift/su_max 0.011
_refine_ls_shift/su_mean 0.000
_refine_ls_structure_factor_coef Fsqd
_refine_ls_weighting_details 'calc w=1/[\s^2^(Fo^2^)+(0.1162P)^2^+0.0000P] where P=(Fo^2^+2Fc^2^)/3'
_refine_ls_weighting_scheme calc
_refine_ls_wR_factor_gt 0.1708
_refine_ls_wR_factor_ref 0.1869
_reflns_number_gt 6167
_reflns_number_total 10856
_reflns_threshold_expression >2sigma(I)
_cod_data_source_file ol035408qsi20030726_033502.cif
_cod_data_source_block ms447
_cod_depositor_comments
;
The following automatic conversions were performed:

'_exptl_crystal_density_meas' value 'n/d' was changed to '?' - the
value is perceived as not measured.

Automatic conversion script
Id: cif_fix_values 3008 2015-01-20 13:52:24Z robertas 
;
_cod_database_code 1507369

loop_
_symmetry_equiv_pos_as_xyz
'x, y, z'
'-x, y+1/2, -z+1/2'
'-x, -y, -z'
'x, -y-1/2, z-1/2'

loop_
_atom_site_label
_atom_site_type_symbol
_atom_site_fract_x
_atom_site_fract_y
_atom_site_fract_z
_atom_site_U_iso_or_equiv
_atom_site_adp_type
_atom_site_occupancy
_atom_site_symmetry_multiplicity
_atom_site_calc_flag
_atom_site_refinement_flags
S1 S 0.19355(3) 0.97840(5) 0.02488(3) 0.03557(14) Uani 1 1 d .
C1 C -0.25706(12) 1.23774(19) 0.04651(12) 0.0384(5) Uani 1 1 d .
C2 C -0.27914(13) 1.3268(2) 0.09570(15) 0.0493(6) Uani 1 1 d .
H2 H -0.3278 1.3540 0.1024 0.059 Uiso 1 1 calc R
C3 C -0.21728(13) 1.3629(2) 0.12950(14) 0.0455(5) Uani 1 1 d .
H3 H -0.2136 1.4200 0.1653 0.055 Uiso 1 1 calc R
C4 C -0.15681(12) 1.29749(18) 0.10080(12) 0.0363(4) Uani 1 1 d .
C5 C -0.08376(12) 1.30486(17) 0.12169(11) 0.0334(4) Uani 1 1 d .
N1 N -0.18448(10) 1.22213(15) 0.04943(10) 0.0357(4) Uani 1 1 d .
C6 C -0.02597(11) 1.24028(17) 0.08952(11) 0.0322(4) Uani 1 1 d .
C7 C -0.02391(12) 1.16580(17) 0.03044(11) 0.0344(4) Uani 1 1 d .
H7 H -0.0647 1.1450 -0.0002 0.041 Uiso 1 1 calc R
C8 C 0.04813(12) 1.12753(18) 0.02440(11) 0.0357(4) Uani 1 1 d .
H8 H 0.0651 1.0766 -0.0115 0.043 Uiso 1 1 calc R
C9 C 0.09135(11) 1.17678(17) 0.08020(11) 0.0337(4) Uani 1 1 d .
C10 C 0.16805(12) 1.17144(18) 0.10342(11) 0.0350(4) Uani 1 1 d .
N2 N 0.04480(9) 1.24494(14) 0.11789(9) 0.0340(4) Uani 1 1 d .
H2A H 0.0585 1.2865 0.1556 0.041 Uiso 1 1 calc R
C11 C 0.21680(12) 1.09118(18) 0.08212(12) 0.0368(4) Uani 1 1 d .
C12 C 0.29280(12) 1.0830(2) 0.10519(13) 0.0430(5) Uani 1 1 d .
H12 H 0.3166 1.1366 0.1355 0.052 Uiso 1 1 calc R
C13 C 0.32764(13) 0.9923(2) 0.07997(14) 0.0438(5) Uani 1 1 d .
H13 H 0.3777 0.9761 0.0923 0.053 Uiso 1 1 calc R
C14 C 0.28314(12) 0.92260(19) 0.03316(12) 0.0385(5) Uani 1 1 d .
C15 C 0.30631(12) 0.82871(19) -0.00175(13) 0.0392(5) Uani 1 1 d .
C51 C -0.05991(11) 1.37907(17) 0.18347(11) 0.0341(4) Uani 1 1 d .
C52 C -0.01349(12) 1.46931(18) 0.17042(11) 0.0374(5) Uani 1 1 d .
C53 C 0.01651(13) 1.5308(2) 0.22853(13) 0.0432(5) Uani 1 1 d .
H53 H 0.0482 1.5913 0.2190 0.052 Uiso 1 1 calc R
C54 C -0.00080(14) 1.5022(2) 0.30041(13) 0.0466(6) Uani 1 1 d .
H54 H 0.0209 1.5420 0.3405 0.056 Uiso 1 1 calc R
C55 C -0.04854(14) 1.4175(2) 0.31541(13) 0.0445(5) Uani 1 1 d .
H55 H -0.0614 1.4013 0.3652 0.053 Uiso 1 1 calc R
C56 C -0.07783(12) 1.35580(18) 0.25722(12) 0.0382(5) Uani 1 1 d .
O1 O -0.12402(10) 1.26763(13) 0.26826(9) 0.0466(4) Uani 1 1 d .
C57 C -0.17705(16) 1.2796(2) 0.32531(16) 0.0579(7) Uani 1 1 d .
H57A H -0.1526 1.2709 0.3738 0.087 Uiso 1 1 calc R
H57B H -0.2154 1.2233 0.3193 0.087 Uiso 1 1 calc R
H57C H -0.1996 1.3527 0.3220 0.087 Uiso 1 1 calc R
O2 O -0.00127(10) 1.49095(14) 0.09729(9) 0.0474(4) Uani 1 1 d .
C58 C 0.03756(19) 1.5896(2) 0.07959(15) 0.0626(8) Uani 1 1 d .
H58A H 0.0096 1.6533 0.0971 0.094 Uiso 1 1 calc R
H58B H 0.0433 1.5947 0.0257 0.094 Uiso 1 1 calc R
H58C H 0.0864 1.5886 0.1038 0.094 Uiso 1 1 calc R
C101 C 0.19210(12) 1.26182(18) 0.15501(12) 0.0365(4) Uani 1 1 d .
C102 C 0.20190(12) 1.36822(19) 0.12646(13) 0.0398(5) Uani 1 1 d .
C103 C 0.21689(13) 1.4538(2) 0.17530(14) 0.0461(5) Uani 1 1 d .
H103 H 0.2249 1.5252 0.1558 0.055 Uiso 1 1 calc R
C104 C 0.22055(14) 1.4388(2) 0.25155(14) 0.0482(6) Uani 1 1 d .
C105 C 0.21094(15) 1.3333(2) 0.27838(14) 0.0486(6) Uani 1 1 d .
H105 H 0.2140 1.3213 0.3304 0.058 Uiso 1 1 calc R
C106 C 0.19699(13) 1.24408(19) 0.23193(13) 0.0419(5) Uani 1 1 d .
C107 C 0.2325(2) 1.5350(3) 0.30342(18) 0.0712(9) Uani 1 1 d .
H10A H 0.2766 1.5758 0.2886 0.107 Uiso 1 1 calc R
H10B H 0.2393 1.5080 0.3543 0.107 Uiso 1 1 calc R
H10C H 0.1894 1.5837 0.3010 0.107 Uiso 1 1 calc R
C108 C 0.19438(15) 1.3905(2) 0.04404(14) 0.0494(6) Uani 1 1 d .
H10D H 0.1419 1.3922 0.0298 0.074 Uiso 1 1 calc R
H10E H 0.2193 1.3322 0.0164 0.074 Uiso 1 1 calc R
H10F H 0.2171 1.4615 0.0325 0.074 Uiso 1 1 calc R
C109 C 0.18566(18) 1.1312(2) 0.26482(15) 0.0562(7) Uani 1 1 d .
H10G H 0.1365 1.1040 0.2507 0.084 Uiso 1 1 calc R
H10H H 0.1898 1.1356 0.3190 0.084 Uiso 1 1 calc R
H10I H 0.2234 1.0809 0.2461 0.084 Uiso 1 1 calc R
C151 C 0.38561(12) 0.7932(2) 0.00292(14) 0.0423(5) Uani 1 1 d .
C152 C 0.43972(13) 0.8481(2) -0.03829(15) 0.0493(6) Uani 1 1 d .
C153 C 0.51147(14) 0.8071(3) -0.03764(18) 0.0602(7) Uani 1 1 d .
H153 H 0.5482 0.8449 -0.0649 0.072 Uiso 1 1 calc R
C154 C 0.53123(15) 0.7141(3) 0.00093(19) 0.0665(8) Uani 1 1 d .
C155 C 0.47771(15) 0.6610(3) 0.04097(19) 0.0638(8) Uani 1 1 d .
H155 H 0.4905 0.5966 0.0680 0.077 Uiso 1 1 calc R
C156 C 0.40496(13) 0.6996(2) 0.04286(16) 0.0515(6) Uani 1 1 d .
C157 C 0.34897(17) 0.6392(3) 0.0894(2) 0.0740(9) Uani 1 1 d .
H15A H 0.3725 0.5752 0.1128 0.111 Uiso 1 1 calc R
H15B H 0.3077 0.6149 0.0577 0.111 Uiso 1 1 calc R
H15C H 0.3305 0.6886 0.1280 0.111 Uiso 1 1 calc R
C158 C 0.61064(18) 0.6708(4) -0.0007(3) 0.0998(14) Uani 1 1 d .
H15D H 0.6320 0.6862 -0.0492 0.150 Uiso 1 1 calc R
H15E H 0.6106 0.5912 0.0080 0.150 Uiso 1 1 calc R
H15F H 0.6402 0.7071 0.0382 0.150 Uiso 1 1 calc R
C159 C 0.42197(17) 0.9494(3) -0.08380(19) 0.0692(8) Uani 1 1 d .
H15G H 0.3896 0.9292 -0.1257 0.104 Uiso 1 1 calc R
H15H H 0.4679 0.9811 -0.1026 0.104 Uiso 1 1 calc R
H15I H 0.3970 1.0035 -0.0527 0.104 Uiso 1 1 calc R
C1S C -0.4718(10) 1.8756(15) 0.2769(10) 0.195(6) Uiso 0.50 1 d PD
C2S C -0.4227(7) 1.7987(10) 0.2550(6) 0.129(4) Uiso 0.50 1 d PD
C3S C -0.4119(7) 1.7011(9) 0.2161(7) 0.141(4) Uiso 0.50 1 d PD
C4S C -0.4466(6) 1.6028(8) 0.2404(6) 0.124(3) Uiso 0.50 1 d PD
C5S C -0.4201(5) 1.4961(8) 0.2203(5) 0.103(3) Uiso 0.50 1 d PD
C6S C -0.4552(8) 1.3977(11) 0.2373(8) 0.150(4) Uiso 0.50 1 d PD

loop_
_atom_site_aniso_label
_atom_site_aniso_U_11
_atom_site_aniso_U_22
_atom_site_aniso_U_33
_atom_site_aniso_U_23
_atom_site_aniso_U_13
_atom_site_aniso_U_12
S1 0.0339(2) 0.0322(3) 0.0407(3) -0.0063(2) 0.00118(19) 0.0002(2)
C1 0.0348(10) 0.0353(11) 0.0452(11) -0.0046(9) 0.0033(9) 0.0014(9)
C2 0.0373(12) 0.0452(14) 0.0653(16) -0.0167(12) 0.0017(11) 0.0083(10)
C3 0.0415(12) 0.0393(12) 0.0558(14) -0.0156(10) 0.0012(10) 0.0055(10)
C4 0.0396(11) 0.0293(10) 0.0400(11) -0.0058(8) 0.0010(8) 0.0003(9)
C5 0.0412(11) 0.0268(10) 0.0323(10) -0.0008(8) 0.0025(8) -0.0007(8)
N1 0.0362(9) 0.0309(9) 0.0399(9) -0.0063(7) 0.0002(7) 0.0002(7)
C6 0.0367(10) 0.0290(10) 0.0310(9) -0.0007(8) 0.0008(8) -0.0019(8)
C7 0.0391(11) 0.0305(10) 0.0336(10) -0.0026(8) -0.0013(8) -0.0002(8)
C8 0.0406(11) 0.0315(10) 0.0351(10) -0.0054(8) 0.0016(8) 0.0001(9)
C9 0.0390(10) 0.0268(10) 0.0355(10) -0.0030(8) 0.0034(8) -0.0008(8)
C10 0.0377(10) 0.0319(11) 0.0355(10) -0.0042(8) 0.0018(8) -0.0030(9)
N2 0.0361(9) 0.0308(9) 0.0351(8) -0.0050(7) 0.0014(7) -0.0014(7)
C11 0.0371(10) 0.0335(11) 0.0397(11) -0.0035(9) 0.0024(8) -0.0038(9)
C12 0.0375(11) 0.0395(13) 0.0521(13) -0.0118(10) -0.0011(9) -0.0035(9)
C13 0.0356(11) 0.0425(13) 0.0534(13) -0.0093(10) 0.0005(9) -0.0003(9)
C14 0.0343(10) 0.0369(12) 0.0444(11) -0.0045(9) 0.0029(9) -0.0022(9)
C15 0.0345(10) 0.0373(12) 0.0459(12) -0.0055(9) 0.0017(9) 0.0018(9)
C51 0.0373(10) 0.0290(10) 0.0358(10) -0.0055(8) 0.0004(8) 0.0033(8)
C52 0.0460(11) 0.0316(11) 0.0346(10) -0.0038(8) 0.0029(8) -0.0001(9)
C53 0.0488(12) 0.0349(12) 0.0458(12) -0.0080(10) 0.0000(10) -0.0053(10)
C54 0.0563(14) 0.0438(14) 0.0395(12) -0.0127(10) -0.0020(10) 0.0001(11)
C55 0.0570(14) 0.0420(13) 0.0347(11) -0.0038(9) 0.0035(10) 0.0014(11)
C56 0.0446(12) 0.0304(11) 0.0396(11) -0.0016(8) 0.0052(9) 0.0021(9)
O1 0.0617(10) 0.0352(8) 0.0434(8) -0.0041(7) 0.0150(7) -0.0068(8)
C57 0.0694(17) 0.0457(15) 0.0594(15) -0.0048(12) 0.0257(13) -0.0056(13)
O2 0.0695(11) 0.0363(9) 0.0365(8) -0.0009(7) 0.0040(7) -0.0149(8)
C58 0.097(2) 0.0413(14) 0.0494(14) 0.0048(11) 0.0058(14) -0.0223(15)
C101 0.0347(10) 0.0321(11) 0.0427(11) -0.0055(9) 0.0010(8) -0.0008(9)
C102 0.0390(11) 0.0364(12) 0.0440(12) -0.0024(9) 0.0017(9) -0.0031(9)
C103 0.0497(13) 0.0312(12) 0.0573(14) -0.0035(10) -0.0031(11) -0.0084(10)
C104 0.0550(14) 0.0387(13) 0.0508(13) -0.0098(10) -0.0062(11) -0.0032(11)
C105 0.0595(15) 0.0436(14) 0.0424(12) -0.0059(10) -0.0064(10) -0.0008(12)
C106 0.0444(12) 0.0368(12) 0.0445(12) -0.0024(9) -0.0029(9) -0.0031(10)
C107 0.100(2) 0.0468(17) 0.0668(18) -0.0171(14) -0.0190(16) -0.0049(16)
C108 0.0592(15) 0.0425(14) 0.0466(13) 0.0014(10) 0.0041(11) -0.0083(11)
C109 0.0760(18) 0.0429(14) 0.0497(14) 0.0041(11) -0.0026(12) -0.0083(13)
C151 0.0333(10) 0.0410(13) 0.0526(13) -0.0094(10) 0.0009(9) -0.0001(9)
C152 0.0401(12) 0.0502(15) 0.0577(15) -0.0025(12) 0.0045(10) -0.0014(11)
C153 0.0377(12) 0.0671(19) 0.0763(19) -0.0020(15) 0.0121(12) -0.0018(12)
C154 0.0381(13) 0.075(2) 0.086(2) -0.0020(17) 0.0069(13) 0.0090(13)
C155 0.0467(14) 0.0581(18) 0.087(2) 0.0064(15) 0.0011(14) 0.0130(13)
C156 0.0393(12) 0.0499(15) 0.0655(16) 0.0013(12) 0.0047(11) 0.0034(11)
C157 0.0528(16) 0.065(2) 0.104(3) 0.0249(18) 0.0156(16) 0.0086(15)
C158 0.0451(17) 0.118(3) 0.137(4) 0.013(3) 0.014(2) 0.025(2)
C159 0.0586(17) 0.067(2) 0.082(2) 0.0124(16) 0.0150(15) -0.0005(15)

loop_
_atom_type_symbol
_atom_type_description
_atom_type_scat_dispersion_real
_atom_type_scat_dispersion_imag
_atom_type_scat_source
C C 0.0033 0.0016 'International Tables Vol C Tables 4.2.6.8 and 6.1.1.4'
H H 0.0000 0.0000 'International Tables Vol C Tables 4.2.6.8 and 6.1.1.4'
N N 0.0061 0.0033 'International Tables Vol C Tables 4.2.6.8 and 6.1.1.4'
S S 0.1246 0.1234 'International Tables Vol C Tables 4.2.6.8 and 6.1.1.4'
O O 0.0106 0.0060 'International Tables Vol C Tables 4.2.6.8 and 6.1.1.4'

loop_
_geom_angle_atom_site_label_1
_geom_angle_atom_site_label_2
_geom_angle_atom_site_label_3
_geom_angle
_geom_angle_site_symmetry_1
_geom_angle_site_symmetry_3
C14 S1 C11 92.22(10) . .
N1 C1 C15 123.06(19) . 3_575
N1 C1 C2 111.2(2) . .
C15 C1 C2 125.7(2) 3_575 .
C3 C2 C1 106.5(2) . .
C3 C2 H2 126.7 . .
C1 C2 H2 126.7 . .
C2 C3 C4 106.7(2) . .
C2 C3 H3 126.6 . .
C4 C3 H3 126.6 . .
C5 C4 N1 124.18(19) . .
C5 C4 C3 126.4(2) . .
N1 C4 C3 109.37(19) . .
C4 C5 C6 123.88(19) . .
C4 C5 C51 120.75(18) . .
C6 C5 C51 115.31(18) . .
C1 N1 C4 106.18(17) . .
N2 C6 C7 105.97(17) . .
N2 C6 C5 120.50(18) . .
C7 C6 C5 133.5(2) . .
C8 C7 C6 108.17(19) . .
C8 C7 H7 125.9 . .
C6 C7 H7 125.9 . .
C7 C8 C9 108.39(18) . .
C7 C8 H8 125.8 . .
C9 C8 H8 125.8 . .
N2 C9 C8 105.91(18) . .
N2 C9 C10 118.60(18) . .
C8 C9 C10 135.49(19) . .
C11 C10 C9 124.7(2) . .
C11 C10 C101 120.80(19) . .
C9 C10 C101 114.54(18) . .
C6 N2 C9 111.56(17) . .
C6 N2 H2A 124.2 . .
C9 N2 H2A 124.2 . .
C10 C11 C12 125.8(2) . .
C10 C11 S1 124.56(17) . .
C12 C11 S1 109.58(16) . .
C13 C12 C11 114.1(2) . .
C13 C12 H12 122.9 . .
C11 C12 H12 122.9 . .
C12 C13 C14 114.8(2) . .
C12 C13 H13 122.6 . .
C14 C13 H13 122.6 . .
C15 C14 C13 126.1(2) . .
C15 C14 S1 124.65(18) . .
C13 C14 S1 109.26(16) . .
C14 C15 C1 122.2(2) . 3_575
C14 C15 C151 120.8(2) . .
C1 C15 C151 116.95(19) 3_575 .
C56 C51 C52 117.65(19) . .
C56 C51 C5 121.12(19) . .
C52 C51 C5 121.01(18) . .
O2 C52 C53 123.8(2) . .
O2 C52 C51 114.71(18) . .
C53 C52 C51 121.5(2) . .
C54 C53 C52 118.6(2) . .
C54 C53 H53 120.7 . .
C52 C53 H53 120.7 . .
C55 C54 C53 121.7(2) . .
C55 C54 H54 119.1 . .
C53 C54 H54 119.1 . .
C54 C55 C56 119.4(2) . .
C54 C55 H55 120.3 . .
C56 C55 H55 120.3 . .
O1 C56 C55 122.5(2) . .
O1 C56 C51 116.36(19) . .
C55 C56 C51 121.1(2) . .
C56 O1 C57 116.24(18) . .
O1 C57 H57A 109.5 . .
O1 C57 H57B 109.5 . .
H57A C57 H57B 109.5 . .
O1 C57 H57C 109.5 . .
H57A C57 H57C 109.5 . .
H57B C57 H57C 109.5 . .
C52 O2 C58 117.67(18) . .
O2 C58 H58A 109.5 . .
O2 C58 H58B 109.5 . .
H58A C58 H58B 109.5 . .
O2 C58 H58C 109.5 . .
H58A C58 H58C 109.5 . .
H58B C58 H58C 109.5 . .
C106 C101 C102 119.8(2) . .
C106 C101 C10 120.8(2) . .
C102 C101 C10 119.0(2) . .
C103 C102 C101 118.9(2) . .
C103 C102 C108 120.1(2) . .
C101 C102 C108 120.9(2) . .
C104 C103 C102 122.4(2) . .
C104 C103 H103 118.8 . .
C102 C103 H103 118.8 . .
C105 C104 C103 117.6(2) . .
C105 C104 C107 121.3(2) . .
C103 C104 C107 121.0(2) . .
C104 C105 C106 122.4(2) . .
C104 C105 H105 118.8 . .
C106 C105 H105 118.8 . .
C105 C106 C101 118.8(2) . .
C105 C106 C109 119.8(2) . .
C101 C106 C109 121.3(2) . .
C104 C107 H10A 109.5 . .
C104 C107 H10B 109.5 . .
H10A C107 H10B 109.5 . .
C104 C107 H10C 109.5 . .
H10A C107 H10C 109.5 . .
H10B C107 H10C 109.5 . .
C102 C108 H10D 109.5 . .
C102 C108 H10E 109.5 . .
H10D C108 H10E 109.5 . .
C102 C108 H10F 109.5 . .
H10D C108 H10F 109.5 . .
H10E C108 H10F 109.5 . .
C106 C109 H10G 109.5 . .
C106 C109 H10H 109.5 . .
H10G C109 H10H 109.5 . .
C106 C109 H10I 109.5 . .
H10G C109 H10I 109.5 . .
H10H C109 H10I 109.5 . .
C156 C151 C152 119.4(2) . .
C156 C151 C15 119.9(2) . .
C152 C151 C15 120.4(2) . .
C153 C152 C151 118.9(3) . .
C153 C152 C159 119.2(2) . .
C151 C152 C159 122.0(2) . .
C154 C153 C152 122.4(3) . .
C154 C153 H153 118.8 . .
C152 C153 H153 118.8 . .
C153 C154 C155 118.2(3) . .
C153 C154 C158 120.8(3) . .
C155 C154 C158 121.0(3) . .
C154 C155 C156 121.6(3) . .
C154 C155 H155 119.2 . .
C156 C155 H155 119.2 . .
C151 C156 C155 119.5(2) . .
C151 C156 C157 121.3(2) . .
C155 C156 C157 119.2(3) . .
C156 C157 H15A 109.5 . .
C156 C157 H15B 109.5 . .
H15A C157 H15B 109.5 . .
C156 C157 H15C 109.5 . .
H15A C157 H15C 109.5 . .
H15B C157 H15C 109.5 . .
C154 C158 H15D 109.5 . .
C154 C158 H15E 109.5 . .
H15D C158 H15E 109.5 . .
C154 C158 H15F 109.5 . .
H15D C158 H15F 109.5 . .
H15E C158 H15F 109.5 . .
C152 C159 H15G 109.5 . .
C152 C159 H15H 109.5 . .
H15G C159 H15H 109.5 . .
C152 C159 H15I 109.5 . .
H15G C159 H15I 109.5 . .
H15H C159 H15I 109.5 . .
C6S C1S C2S 135.9(17) 2_455 .
C1S C2S C3S 146.4(15) . .
C2S C3S C4S 119.6(11) . .
C3S C4S C5S 122.1(11) . .
C6S C5S C4S 124.6(10) . .
C1S C6S C5S 124.8(14) 2_445 .

loop_
_geom_bond_atom_site_label_1
_geom_bond_atom_site_label_2
_geom_bond_distance
_geom_bond_site_symmetry_2
S1 C14 1.762(2) .
S1 C11 1.764(2) .
C1 N1 1.327(3) .
C1 C15 1.441(3) 3_575
C1 C2 1.459(3) .
C2 C3 1.340(4) .
C2 H2 0.9500 .
C3 C4 1.454(3) .
C3 H3 0.9500 .
C4 C5 1.372(3) .
C4 N1 1.391(3) .
C5 C6 1.437(3) .
C5 C51 1.492(3) .
C6 N2 1.373(3) .
C6 C7 1.399(3) .
C7 C8 1.390(3) .
C7 H7 0.9500 .
C8 C9 1.400(3) .
C8 H8 0.9500 .
C9 N2 1.369(3) .
C9 C10 1.445(3) .
C10 C11 1.374(3) .
C10 C101 1.500(3) .
N2 H2A 0.8800 .
C11 C12 1.434(3) .
C12 C13 1.352(3) .
C12 H12 0.9500 .
C13 C14 1.435(3) .
C13 H13 0.9500 .
C14 C15 1.372(3) .
C15 C1 1.441(3) 3_575
C15 C151 1.500(3) .
C51 C56 1.401(3) .
C51 C52 1.404(3) .
C52 O2 1.365(3) .
C52 C53 1.391(3) .
C53 C54 1.382(3) .
C53 H53 0.9500 .
C54 C55 1.374(4) .
C54 H54 0.9500 .
C55 C56 1.388(3) .
C55 H55 0.9500 .
C56 O1 1.376(3) .
O1 C57 1.424(3) .
C57 H57A 0.9800 .
C57 H57B 0.9800 .
C57 H57C 0.9800 .
O2 C58 1.429(3) .
C58 H58A 0.9800 .
C58 H58B 0.9800 .
C58 H58C 0.9800 .
C101 C106 1.404(3) .
C101 C102 1.405(3) .
C102 C103 1.387(3) .
C102 C108 1.514(3) .
C103 C104 1.387(4) .
C103 H103 0.9500 .
C104 C105 1.383(4) .
C104 C107 1.512(4) .
C105 C106 1.392(3) .
C105 H105 0.9500 .
C106 C109 1.511(3) .
C107 H10A 0.9800 .
C107 H10B 0.9800 .
C107 H10C 0.9800 .
C108 H10D 0.9800 .
C108 H10E 0.9800 .
C108 H10F 0.9800 .
C109 H10G 0.9800 .
C109 H10H 0.9800 .
C109 H10I 0.9800 .
C151 C156 1.389(4) .
C151 C152 1.406(3) .
C152 C153 1.390(4) .
C152 C159 1.512(4) .
C153 C154 1.373(5) .
C153 H153 0.9500 .
C154 C155 1.377(4) .
C154 C158 1.531(4) .
C155 C156 1.398(4) .
C155 H155 0.9500 .
C156 C157 1.515(4) .
C157 H15A 0.9800 .
C157 H15B 0.9800 .
C157 H15C 0.9800 .
C158 H15D 0.9800 .
C158 H15E 0.9800 .
C158 H15F 0.9800 .
C159 H15G 0.9800 .
C159 H15H 0.9800 .
C159 H15I 0.9800 .
C1S C6S 1.368(19) 2_455
C1S C2S 1.353(11) .
C2S C3S 1.395(10) .
C3S C4S 1.424(9) .
C4S C5S 1.432(9) .
C5S C6S 1.391(10) .
C6S C1S 1.368(19) 2_445

loop_
_geom_torsion_atom_site_label_1
_geom_torsion_atom_site_label_2
_geom_torsion_atom_site_label_3
_geom_torsion_atom_site_label_4
_geom_torsion
_geom_torsion_site_symmetry_1
_geom_torsion_site_symmetry_4
N1 C1 C2 C3 -1.2(3) . .
C15 C1 C2 C3 176.8(2) 3_575 .
C1 C2 C3 C4 0.7(3) . .
C2 C3 C4 C5 -178.2(2) . .
C2 C3 C4 N1 -0.1(3) . .
N1 C4 C5 C6 4.2(3) . .
C3 C4 C5 C6 -177.9(2) . .
N1 C4 C5 C51 -172.87(19) . .
C3 C4 C5 C51 5.1(3) . .
C15 C1 N1 C4 -177.0(2) 3_575 .
C2 C1 N1 C4 1.1(3) . .
C5 C4 N1 C1 177.5(2) . .
C3 C4 N1 C1 -0.7(3) . .
C4 C5 C6 N2 -174.0(2) . .
C51 C5 C6 N2 3.1(3) . .
C4 C5 C6 C7 5.7(4) . .
C51 C5 C6 C7 -177.2(2) . .
N2 C6 C7 C8 -0.2(2) . .
C5 C6 C7 C8 -179.9(2) . .
C6 C7 C8 C9 0.7(2) . .
C7 C8 C9 N2 -0.9(2) . .
C7 C8 C9 C10 179.7(2) . .
N2 C9 C10 C11 165.3(2) . .
C8 C9 C10 C11 -15.4(4) . .
N2 C9 C10 C101 -14.0(3) . .
C8 C9 C10 C101 165.3(2) . .
C7 C6 N2 C9 -0.4(2) . .
C5 C6 N2 C9 179.35(18) . .
C8 C9 N2 C6 0.9(2) . .
C10 C9 N2 C6 -179.64(18) . .
C9 C10 C11 C12 -179.0(2) . .
C101 C10 C11 C12 0.3(3) . .
C9 C10 C11 S1 -2.0(3) . .
C101 C10 C11 S1 177.32(16) . .
C14 S1 C11 C10 -176.9(2) . .
C14 S1 C11 C12 0.55(17) . .
C10 C11 C12 C13 176.0(2) . .
S1 C11 C12 C13 -1.4(3) . .
C11 C12 C13 C14 1.7(3) . .
C12 C13 C14 C15 177.1(2) . .
C12 C13 C14 S1 -1.2(3) . .
C11 S1 C14 C15 -178.0(2) . .
C11 S1 C14 C13 0.32(18) . .
C13 C14 C15 C1 178.5(2) . 3_575
S1 C14 C15 C1 -3.4(3) . 3_575
C13 C14 C15 C151 -3.9(4) . .
S1 C14 C15 C151 174.23(18) . .
C4 C5 C51 C56 69.9(3) . .
C6 C5 C51 C56 -107.4(2) . .
C4 C5 C51 C52 -115.6(2) . .
C6 C5 C51 C52 67.1(3) . .
C56 C51 C52 O2 -176.77(19) . .
C5 C51 C52 O2 8.5(3) . .
C56 C51 C52 C53 2.8(3) . .
C5 C51 C52 C53 -171.9(2) . .
O2 C52 C53 C54 178.9(2) . .
C51 C52 C53 C54 -0.6(4) . .
C52 C53 C54 C55 -2.3(4) . .
C53 C54 C55 C56 2.8(4) . .
C54 C55 C56 O1 177.8(2) . .
C54 C55 C56 C51 -0.5(4) . .
C52 C51 C56 O1 179.34(19) . .
C5 C51 C56 O1 -6.0(3) . .
C52 C51 C56 C55 -2.3(3) . .
C5 C51 C56 C55 172.4(2) . .
C55 C56 O1 C57 39.4(3) . .
C51 C56 O1 C57 -142.2(2) . .
C53 C52 O2 C58 -7.4(4) . .
C51 C52 O2 C58 172.2(2) . .
C11 C10 C101 C106 -80.0(3) . .
C9 C10 C101 C106 99.3(2) . .
C11 C10 C101 C102 106.9(2) . .
C9 C10 C101 C102 -73.7(3) . .
C106 C101 C102 C103 0.5(3) . .
C10 C101 C102 C103 173.6(2) . .
C106 C101 C102 C108 -177.9(2) . .
C10 C101 C102 C108 -4.8(3) . .
C101 C102 C103 C104 -1.8(4) . .
C108 C102 C103 C104 176.6(2) . .
C102 C103 C104 C105 2.0(4) . .
C102 C103 C104 C107 -176.3(3) . .
C103 C104 C105 C106 -0.9(4) . .
C107 C104 C105 C106 177.4(3) . .
C104 C105 C106 C101 -0.3(4) . .
C104 C105 C106 C109 -178.9(3) . .
C102 C101 C106 C105 0.5(3) . .
C10 C101 C106 C105 -172.4(2) . .
C102 C101 C106 C109 179.1(2) . .
C10 C101 C106 C109 6.1(3) . .
C14 C15 C151 C156 110.9(3) . .
C1 C15 C151 C156 -71.4(3) 3_575 .
C14 C15 C151 C152 -74.9(3) . .
C1 C15 C151 C152 102.8(3) 3_575 .
C156 C151 C152 C153 -0.2(4) . .
C15 C151 C152 C153 -174.5(2) . .
C156 C151 C152 C159 179.1(3) . .
C15 C151 C152 C159 4.8(4) . .
C151 C152 C153 C154 1.0(5) . .
C159 C152 C153 C154 -178.4(3) . .
C152 C153 C154 C155 -0.9(5) . .
C152 C153 C154 C158 179.1(3) . .
C153 C154 C155 C156 0.1(5) . .
C158 C154 C155 C156 -179.9(3) . .
C152 C151 C156 C155 -0.5(4) . .
C15 C151 C156 C155 173.8(3) . .
C152 C151 C156 C157 178.6(3) . .
C15 C151 C156 C157 -7.1(4) . .
C154 C155 C156 C151 0.6(5) . .
C154 C155 C156 C157 -178.5(3) . .
C6S C1S C2S C3S -7(4) 2_455 .
C1S C2S C3S C4S -63(3) . .
C2S C3S C4S C5S -158.8(12) . .
C3S C4S C5S C6S -174.4(12) . .
C4S C5S C6S C1S 51(2) . 2_445
